data_4333125
loop_
_publ_author_name
'Jimtaisong, Ampa'
'Luck, Rudy L.'

_publ_section_title
;
 Synthesis and Catalytic Epoxidation Activity with TBHP and H2O2of Dioxo-,
 Oxoperoxo-, and Oxodiperoxo Molybdenum(VI) and Tungsten(VI) Compounds
 Containing Monodentate or Bidentate Phosphine Oxide Ligands:&#x00A0;
 Crystal Structures of WCl2(O)2(OPMePh2)2, WCl2(O)(O2)(OPMePh2)2,
 MoCl2(O)2dppmO2&#x00B7;C4H10O, WCl2(O)2dppmO2, Mo(O)(O2)2dppmO2, and
 W(O)(O2)2dppmO2
;
_journal_issue 25
_journal_name_full 'Inorganic Chemistry'
_journal_page_first 10391
_journal_page_last 10402
_journal_paper_doi 10.1021/ic061455d
_journal_volume 45
_journal_year 2006
_chemical_compound_source 'synthesis as described'
_chemical_formula_moiety 'C25 H22 O7 P2 W1'
_chemical_formula_sum 'C25 H22 O7 P2 W'
_chemical_formula_weight 680.22
_chemical_name_systematic
;
 ?
;
_space_group_IT_number 14
_symmetry_cell_setting monoclinic
_symmetry_Int_Tables_number 14
_symmetry_space_group_name_Hall '-P 2yn'
_symmetry_space_group_name_H-M 'P 1 21/n 1'
_atom_sites_solution_hydrogens geom
_atom_sites_solution_primary direct
_atom_sites_solution_secondary difmap
_audit_creation_date 2006-05-28T17:27:22-00:00
_audit_creation_method 'WinGX routine CIF_UPDATE'
_cell_angle_alpha 90
_cell_angle_beta 96.44(2)
_cell_angle_gamma 90
_cell_formula_units_Z 4
_cell_length_a 13.479(3)
_cell_length_b 10.990(2)
_cell_length_c 17.278(5)
_cell_measurement_reflns_used 25
_cell_measurement_temperature 293(2)
_cell_measurement_theta_max 22.5
_cell_measurement_theta_min 1
_cell_measurement_wavelength 0.71073
_cell_volume 2543.3(10)
_computing_cell_refinement 'CAD4 Express (Enraf Nonius, 1994)'
_computing_data_collection 'CAD4 Express (Enraf Nonius, 1994)'
_computing_data_reduction 'XCAD4 (Harms & Wocadlo, 1995)'
_computing_molecular_graphics 'Ortep-3 for Windows (Farrugia, 1997)'
_computing_publication_material 'WinGX publication routines (Farrugia, 1999)'
_computing_structure_refinement 'SHELXL-97 (Sheldrick, 1997)'
_computing_structure_solution 'SHELXS-97 (Sheldrick, 1997)'
_diffrn_ambient_temperature 293(2)
_diffrn_detector 'scintillation LiI'
_diffrn_detector_dtime 1.195
_diffrn_measured_fraction_theta_full 0.999
_diffrn_measured_fraction_theta_max 0.999
_diffrn_measurement_device '\k-geometry diffractometer'
_diffrn_measurement_device_type 'Enraf Nonius TurboCAD4'
_diffrn_measurement_method 'non-profiled omega/2theta scans'
_diffrn_orient_matrix_type
;
  x-axis points to radiation source
  the matrix is specified in reciprocal space
;
_diffrn_orient_matrix_UB_11 -0.033818
_diffrn_orient_matrix_UB_12 -0.058236
_diffrn_orient_matrix_UB_13 0.032892
_diffrn_orient_matrix_UB_21 0.05347
_diffrn_orient_matrix_UB_22 0.013887
_diffrn_orient_matrix_UB_23 0.044103
_diffrn_orient_matrix_UB_31 -0.039639
_diffrn_orient_matrix_UB_32 0.068521
_diffrn_orient_matrix_UB_33 0.019121
_diffrn_radiation_monochromator graphite
_diffrn_radiation_probe x-ray
_diffrn_radiation_type MoK\a
_diffrn_radiation_wavelength 0.71073
_diffrn_reflns_av_R_equivalents 0.0323
_diffrn_reflns_av_unetI/netI 0.0892
_diffrn_reflns_limit_h_max 14
_diffrn_reflns_limit_h_min 0
_diffrn_reflns_limit_k_max 11
_diffrn_reflns_limit_k_min 0
_diffrn_reflns_limit_l_max 18
_diffrn_reflns_limit_l_min -18
_diffrn_reflns_number 3486
_diffrn_reflns_theta_full 22.49
_diffrn_reflns_theta_max 22.49
_diffrn_reflns_theta_min 1.82
_diffrn_source 'Enraf Nonius FR590'
_diffrn_standards_decay_% 9
_diffrn_standards_interval_time 166
_diffrn_standards_number 3
_exptl_absorpt_coefficient_mu 4.71
_exptl_absorpt_correction_T_max 0.6236
_exptl_absorpt_correction_T_min 0.5301
_exptl_absorpt_correction_type psi-scan
_exptl_absorpt_process_details
;
North A.C.T., Phillips D.C. & Mathews F.S. (1968) Acta. Cryst. A24, 351
        Number of psi-scan sets used was   8
        Theta correction was applied.
        Averaged transmission function was used.
        No Fourier smoothing was applied.
;
_exptl_crystal_colour colorless
_exptl_crystal_density_diffrn 1.776
_exptl_crystal_density_method 'not measured'
_exptl_crystal_description prism
_exptl_crystal_F_000 1328
_exptl_crystal_size_max 0.40
_exptl_crystal_size_mid 0.15
_exptl_crystal_size_min 0.15
_refine_diff_density_max 1.405
_refine_diff_density_min -2.274
_refine_diff_density_rms 0.123
_refine_ls_extinction_method none
_refine_ls_goodness_of_fit_ref 1.12
_refine_ls_hydrogen_treatment mixed
_refine_ls_matrix_type full
_refine_ls_number_parameters 334
_refine_ls_number_reflns 3323
_refine_ls_number_restraints 0
_refine_ls_restrained_S_all 1.12
_refine_ls_R_factor_all 0.1524
_refine_ls_R_factor_gt 0.0595
_refine_ls_shift/su_max 0.001
_refine_ls_shift/su_mean 0
_refine_ls_structure_factor_coef Fsqd
_refine_ls_weighting_details 'calc w=1/[\s^2^(Fo^2^)+(0.0000P)^2^+23.3805P] where P=(Fo^2^+2Fc^2^)/3'
_refine_ls_weighting_scheme calc
_refine_ls_wR_factor_gt 0.0939
_refine_ls_wR_factor_ref 0.1125
_reflns_number_gt 1745
_reflns_number_total 3323
_reflns_threshold_expression >2sigma(I)
_cod_data_source_file ic061455dsup1.cif
_cod_data_source_block testcr
_cod_original_sg_symbol_H-M 'P 21/n'
_cod_database_code 4333125
_exptl_absorpt_factor_mur 0.471
_exptl_absorpt_correction_t_ave 0.5777
_diffrn_standards_decay_corr_max 1.091
_diffrn_standards_decay_corr_min 0.991

loop_
_symmetry_equiv_pos_as_xyz
'x, y, z'
'-x+1/2, y+1/2, -z+1/2'
'-x, -y, -z'
'x-1/2, -y-1/2, z-1/2'

loop_
_atom_site_label
_atom_site_type_symbol
_atom_site_fract_x
_atom_site_fract_y
_atom_site_fract_z
_atom_site_U_iso_or_equiv
_atom_site_adp_type
_atom_site_occupancy
_atom_site_symmetry_multiplicity
_atom_site_calc_flag
_atom_site_refinement_flags
W1 W 0.51851(5) 0.50067(8) 0.19374(5) 0.0880(3) Uani 1 1 d .
P1 P 0.6251(2) 0.7697(3) 0.1502(2) 0.0423(9) Uani 1 1 d .
P2 P 0.5811(3) 0.7368(3) 0.3144(2) 0.0482(10) Uani 1 1 d .
O11 O 0.5429(6) 0.6765(7) 0.1370(5) 0.044(2) Uani 1 1 d .
O21 O 0.5331(7) 0.6171(9) 0.2924(5) 0.063(3) Uani 1 1 d .
O1 O 0.4953(15) 0.3803(14) 0.2631(12) 0.103(8) Uani 0.645(18) 1 d P
O10 O 0.519(2) 0.447(3) 0.0738(18) 0.086(13) Uiso 0.355(18) 1 d P
O2 O 0.3838(7) 0.5540(10) 0.1775(7) 0.074(3) Uani 1 1 d .
O3 O 0.4177(13) 0.4722(15) 0.1192(9) 0.086(8) Uani 0.645(18) 1 d P
O30 O 0.417(3) 0.416(3) 0.206(3) 0.112(17) Uani 0.355(18) 1 d P
O4 O 0.6656(6) 0.5020(11) 0.2088(6) 0.082(3) Uani 1 1 d .
O5 O 0.6150(13) 0.4293(13) 0.1447(11) 0.089(7) Uani 0.645(18) 1 d P
O50 O 0.617(2) 0.400(3) 0.228(2) 0.090(13) Uiso 0.355(18) 1 d P
C1 C 0.6388(11) 0.7286(14) 0.4128(8) 0.050(4) Uani 1 1 d .
C2 C 0.7032(13) 0.8158(15) 0.4454(10) 0.085(6) Uani 1 1 d .
H2 H 0.7192 0.8824 0.4159 0.102 Uiso 1 1 calc R
C3 C 0.6173(11) 0.6307(17) 0.4567(10) 0.077(5) Uani 1 1 d .
H3 H 0.5746 0.5706 0.4345 0.092 Uiso 1 1 calc R
C4 C 0.6572(14) 0.619(2) 0.5325(13) 0.109(8) Uani 1 1 d .
H4 H 0.6419 0.5527 0.5622 0.131 Uiso 1 1 calc R
C5 C 0.7446(16) 0.805(2) 0.5221(12) 0.100(7) Uani 1 1 d .
H5 H 0.7888 0.863 0.5447 0.12 Uiso 1 1 calc R
C6 C 0.7196(16) 0.708(2) 0.5633(11) 0.101(8) Uani 1 1 d .
H6 H 0.7463 0.7014 0.6152 0.122 Uiso 1 1 calc R
C7 C 0.4919(10) 0.8549(13) 0.3050(8) 0.051(4) Uani 1 1 d .
C8 C 0.5211(12) 0.9759(15) 0.3126(9) 0.079(5) Uani 1 1 d .
H8 H 0.588 0.9957 0.3251 0.095 Uiso 1 1 calc R
C9 C 0.4488(15) 1.0679(17) 0.3014(10) 0.095(6) Uani 1 1 d .
H9 H 0.4677 1.1493 0.3047 0.114 Uiso 1 1 calc R
C10 C 0.3475(17) 1.0361(18) 0.2851(11) 0.095(7) Uani 1 1 d .
H10 H 0.2989 1.0965 0.2787 0.114 Uiso 1 1 calc R
C11 C 0.3206(13) 0.917(2) 0.2787(10) 0.088(6) Uani 1 1 d .
H11 H 0.2535 0.8963 0.2687 0.105 Uiso 1 1 calc R
C12 C 0.3899(11) 0.8278(17) 0.2865(8) 0.072(5) Uani 1 1 d .
H12 H 0.37 0.7471 0.2796 0.087 Uiso 1 1 calc R
C13 C 0.5746(10) 0.9178(12) 0.1269(7) 0.040(4) Uani 1 1 d .
C14 C 0.4739(10) 0.9265(13) 0.1016(8) 0.054(4) Uani 1 1 d .
H14 H 0.4355 0.8563 0.0941 0.065 Uiso 1 1 calc R
C15 C 0.4297(11) 1.0395(13) 0.0874(9) 0.061(5) Uani 1 1 d .
H15 H 0.3615 1.0454 0.072 0.073 Uiso 1 1 calc R
C16 C 0.4879(13) 1.1433(15) 0.0963(9) 0.076(5) Uani 1 1 d .
H16 H 0.459 1.2194 0.0867 0.091 Uiso 1 1 calc R
C17 C 0.5873(13) 1.1341(13) 0.1190(9) 0.071(5) Uani 1 1 d .
H17 H 0.6261 1.2042 0.124 0.086 Uiso 1 1 calc R
C18 C 0.6319(10) 1.0223(11) 0.1349(8) 0.058(4) Uani 1 1 d .
H18 H 0.7 1.0174 0.1509 0.069 Uiso 1 1 calc R
C19 C 0.7273(9) 0.7413(12) 0.0935(7) 0.046(4) Uani 1 1 d .
C20 C 0.8213(11) 0.7896(15) 0.1124(10) 0.075(5) Uani 1 1 d .
H20 H 0.8355 0.8364 0.1571 0.089 Uiso 1 1 calc R
C21 C 0.8939(12) 0.7674(18) 0.0638(11) 0.090(6) Uani 1 1 d .
H21 H 0.9566 0.8028 0.0742 0.108 Uiso 1 1 calc R
C22 C 0.8739(16) 0.6942(17) 0.0013(11) 0.095(6) Uani 1 1 d .
H22 H 0.9244 0.6771 -0.0297 0.114 Uiso 1 1 calc R
C23 C 0.7813(16) 0.6447(16) -0.0179(10) 0.086(6) Uani 1 1 d .
H23 H 0.7682 0.5975 -0.0625 0.103 Uiso 1 1 calc R
C24 C 0.7075(12) 0.6655(13) 0.0296(10) 0.069(5) Uani 1 1 d .
H24 H 0.6452 0.629 0.019 0.083 Uiso 1 1 calc R
C25 C 0.6771(8) 0.7708(11) 0.2530(6) 0.041(3) Uani 1 1 d .
H25A H 0.73 0.7107 0.2614 0.05 Uiso 1 1 calc R
H25B H 0.7055 0.8501 0.2664 0.05 Uiso 1 1 calc R

loop_
_atom_site_aniso_label
_atom_site_aniso_U_11
_atom_site_aniso_U_22
_atom_site_aniso_U_33
_atom_site_aniso_U_23
_atom_site_aniso_U_13
_atom_site_aniso_U_12
W1 0.0582(4) 0.0416(3) 0.1559(7) -0.0010(7) -0.0249(4) -0.0043(5)
P1 0.038(2) 0.040(2) 0.048(2) -0.0029(19) 0.0006(18) -0.0057(17)
P2 0.045(2) 0.056(2) 0.044(3) -0.001(2) 0.0059(18) -0.0014(19)
O11 0.052(5) 0.036(5) 0.043(6) -0.005(4) -0.003(4) -0.005(4)
O21 0.069(7) 0.072(7) 0.049(7) -0.002(6) 0.014(5) -0.025(6)
O1 0.117(18) 0.045(11) 0.136(19) 0.039(11) -0.030(14) -0.011(10)
O2 0.070(7) 0.070(7) 0.080(9) 0.005(7) 0.007(7) -0.014(6)
O3 0.117(15) 0.090(16) 0.041(12) 0.017(10) -0.042(10) -0.056(12)
O30 0.12(3) 0.06(2) 0.16(5) 0.01(3) 0.05(3) -0.02(2)
O4 0.063(6) 0.057(6) 0.120(9) 0.009(9) -0.020(6) 0.004(8)
O5 0.114(15) 0.042(10) 0.111(18) -0.025(11) 0.019(13) 0.023(10)
C1 0.057(10) 0.057(9) 0.036(10) 0.012(9) 0.012(8) 0.015(8)
C2 0.120(15) 0.068(11) 0.057(13) -0.006(10) -0.029(11) 0.003(11)
C3 0.071(11) 0.113(15) 0.044(12) 0.020(11) -0.005(9) 0.001(10)
C4 0.073(14) 0.16(2) 0.10(2) 0.069(17) 0.024(13) 0.017(14)
C5 0.123(18) 0.116(18) 0.055(15) -0.026(13) -0.019(13) 0.002(14)
C6 0.103(17) 0.17(2) 0.030(12) 0.018(15) 0.019(12) 0.059(17)
C7 0.048(10) 0.070(10) 0.035(9) -0.009(9) 0.008(7) 0.006(8)
C8 0.069(10) 0.091(15) 0.080(13) -0.023(11) 0.015(9) 0.031(10)
C9 0.111(17) 0.090(14) 0.080(15) -0.017(11) -0.006(13) 0.020(14)
C10 0.106(18) 0.105(19) 0.073(14) -0.015(12) 0.007(12) 0.037(13)
C11 0.051(11) 0.15(2) 0.064(13) 0.002(14) 0.001(9) 0.033(14)
C12 0.051(10) 0.120(15) 0.045(11) 0.016(10) 0.005(8) 0.004(11)
C13 0.045(9) 0.045(9) 0.028(9) -0.004(7) -0.006(7) -0.004(7)
C14 0.058(11) 0.040(10) 0.067(12) 0.005(9) 0.010(9) -0.011(8)
C15 0.061(10) 0.056(11) 0.063(11) -0.004(8) -0.007(9) 0.002(8)
C16 0.092(14) 0.060(11) 0.073(13) 0.008(10) -0.005(11) 0.022(11)
C17 0.086(13) 0.036(10) 0.085(14) 0.008(9) -0.021(11) -0.011(9)
C18 0.048(8) 0.046(11) 0.074(11) 0.012(8) -0.014(7) -0.010(7)
C19 0.055(9) 0.051(8) 0.035(9) -0.011(8) 0.009(7) 0.005(7)
C20 0.053(10) 0.095(13) 0.076(13) -0.016(11) 0.005(10) -0.016(10)
C21 0.047(10) 0.130(17) 0.099(15) -0.021(14) 0.040(11) -0.029(11)
C22 0.119(18) 0.097(15) 0.076(16) 0.004(12) 0.047(14) 0.003(13)
C23 0.114(16) 0.091(14) 0.056(13) -0.029(11) 0.026(13) -0.014(13)
C24 0.063(11) 0.069(11) 0.076(13) -0.010(10) 0.015(11) 0.006(9)
C25 0.032(7) 0.057(8) 0.035(8) 0.003(7) 0.002(6) -0.003(6)

loop_
_atom_type_symbol
_atom_type_description
_atom_type_scat_dispersion_real
_atom_type_scat_dispersion_imag
_atom_type_scat_source
C C 0.0033 0.0016 'International Tables Vol C Tables 4.2.6.8 and 6.1.1.4'
H H 0 0 'International Tables Vol C Tables 4.2.6.8 and 6.1.1.4'
O O 0.0106 0.006 'International Tables Vol C Tables 4.2.6.8 and 6.1.1.4'
P P 0.1023 0.0942 'International Tables Vol C Tables 4.2.6.8 and 6.1.1.4'
W W -0.849 6.8722 'International Tables Vol C Tables 4.2.6.8 and 6.1.1.4'

loop_
_geom_angle_atom_site_label_1
_geom_angle_atom_site_label_2
_geom_angle_atom_site_label_3
_geom_angle
O30 W1 O50 101.6(17)
O30 W1 O3 55.5(15)
O50 W1 O3 127.4(13)
O30 W1 O5 116.9(13)
O50 W1 O5 48.2(11)
O3 W1 O5 96.6(9)
O30 W1 O1 47.2(14)
O50 W1 O1 60.9(12)
O3 W1 O1 99.9(8)
O5 W1 O1 100.2(8)
O30 W1 O2 54.2(14)
O50 W1 O2 155.4(12)
O3 W1 O2 46.5(6)
O5 W1 O2 142.2(7)
O1 W1 O2 95.1(7)
O30 W1 O4 143.5(14)
O50 W1 O4 41.9(11)
O3 W1 O4 140.1(7)
O5 W1 O4 45.6(6)
O1 W1 O4 99.3(7)
O2 W1 O4 161.5(5)
O30 W1 O21 103.7(14)
O50 W1 O21 96.4(11)
O3 W1 O21 132.6(7)
O5 W1 O21 129.1(6)
O1 W1 O21 85.3(6)
O2 W1 O21 86.2(4)
O4 W1 O21 83.6(4)
O30 W1 O10 93.2(16)
O50 W1 O10 93.6(14)
O3 W1 O10 49.1(9)
O5 W1 O10 49.5(9)
O1 W1 O10 116.6(10)
O2 W1 O10 92.8(9)
O4 W1 O10 91.0(9)
O21 W1 O10 158.1(8)
O30 W1 O11 134.7(15)
O50 W1 O11 123.1(12)
O3 W1 O11 88.4(5)
O5 W1 O11 91.2(6)
O1 W1 O11 164.9(7)
O2 W1 O11 81.5(4)
O4 W1 O11 81.6(4)
O21 W1 O11 79.9(3)
O10 W1 O11 78.3(8)
O11 P1 C13 109.2(6)
O11 P1 C19 113.1(6)
C13 P1 C19 109.2(6)
O11 P1 C25 110.2(5)
C13 P1 C25 107.9(6)
C19 P1 C25 107.2(6)
O21 P2 C7 110.7(6)
O21 P2 C1 109.0(7)
C7 P2 C1 110.1(7)
O21 P2 C25 110.5(6)
C7 P2 C25 108.7(6)
C1 P2 C25 107.8(6)
P1 O11 W1 132.1(5)
P2 O21 W1 137.1(6)
O30 O1 W1 60.8(15)
O3 O10 O5 106(2)
O3 O10 W1 54.0(10)
O5 O10 W1 54.5(11)
O3 O2 O30 62.6(15)
O3 O2 W1 62.9(7)
O30 O2 W1 56.2(13)
O2 O3 O30 64.2(15)
O2 O3 O10 139.6(15)
O30 O3 O10 117(2)
O2 O3 W1 70.6(7)
O30 O3 W1 58.9(14)
O10 O3 W1 76.9(13)
O1 O30 O3 132(3)
O1 O30 O2 128(3)
O3 O30 O2 53.2(15)
O1 O30 W1 72.0(19)
O3 O30 W1 65.6(14)
O2 O30 W1 69.6(14)
O50 O4 O5 62.3(15)
O50 O4 W1 61.2(14)
O5 O4 W1 61.4(7)
O50 O5 O4 54.9(15)
O50 O5 O10 131(2)
O4 O5 O10 137.5(15)
O50 O5 W1 64.6(15)
O4 O5 W1 73.0(8)
O10 O5 W1 76.0(13)
O4 O50 O5 62.8(17)
O4 O50 W1 76.9(16)
O5 O50 W1 67.2(15)
C3 C1 C2 119.1(14)
C3 C1 P2 118.1(13)
C2 C1 P2 122.9(12)
C1 C2 C5 120.1(17)
C1 C2 H2 120
C5 C2 H2 120
C4 C3 C1 121.4(18)
C4 C3 H3 119.3
C1 C3 H3 119.3
C6 C4 C3 118(2)
C6 C4 H4 121
C3 C4 H4 121
C6 C5 C2 119(2)
C6 C5 H5 120.7
C2 C5 H5 120.7
C5 C6 C4 123(2)
C5 C6 H6 118.6
C4 C6 H6 118.6
C8 C7 C12 118.9(15)
C8 C7 P2 120.9(12)
C12 C7 P2 120.2(12)
C7 C8 C9 119.5(16)
C7 C8 H8 120.2
C9 C8 H8 120.2
C8 C9 C10 119.5(18)
C8 C9 H9 120.3
C10 C9 H9 120.3
C11 C10 C9 119.9(18)
C11 C10 H10 120
C9 C10 H10 120
C12 C11 C10 121.1(19)
C12 C11 H11 119.5
C10 C11 H11 119.5
C11 C12 C7 121.1(17)
C11 C12 H12 119.5
C7 C12 H12 119.5
C18 C13 C14 119.4(13)
C18 C13 P1 122.6(10)
C14 C13 P1 118.0(11)
C13 C14 C15 120.4(13)
C13 C14 H14 119.8
C15 C14 H14 119.8
C16 C15 C14 119.4(14)
C16 C15 H15 120.3
C14 C15 H15 120.3
C17 C16 C15 120.0(15)
C17 C16 H16 120
C15 C16 H16 120
C16 C17 C18 121.2(15)
C16 C17 H17 119.4
C18 C17 H17 119.4
C17 C18 C13 119.6(13)
C17 C18 H18 120.2
C13 C18 H18 120.2
C20 C19 C24 120.7(13)
C20 C19 P1 122.8(11)
C24 C19 P1 116.5(11)
C19 C20 C21 118.9(16)
C19 C20 H20 120.6
C21 C20 H20 120.6
C22 C21 C20 120.1(17)
C22 C21 H21 120
C20 C21 H21 120
C21 C22 C23 121.6(18)
C21 C22 H22 119.2
C23 C22 H22 119.2
C22 C23 C24 119.4(17)
C22 C23 H23 120.3
C24 C23 H23 120.3
C23 C24 C19 119.1(15)
C23 C24 H24 120.4
C19 C24 H24 120.4
P2 C25 P1 110.3(6)
P2 C25 H25A 109.6
P1 C25 H25A 109.6
P2 C25 H25B 109.6
P1 C25 H25B 109.6
H25A C25 H25B 108.1

loop_
_geom_bond_atom_site_label_1
_geom_bond_atom_site_label_2
_geom_bond_distance
W1 O30 1.68(3)
W1 O50 1.77(3)
W1 O3 1.791(13)
W1 O5 1.809(16)
W1 O1 1.835(17)
W1 O2 1.898(11)
W1 O4 1.970(8)
W1 O21 2.122(9)
W1 O10 2.16(3)
W1 O11 2.208(8)
P1 O11 1.508(8)
P1 C13 1.792(13)
P1 C19 1.805(13)
P1 C25 1.833(11)
P2 O21 1.497(9)
P2 C7 1.764(14)
P2 C1 1.790(14)
P2 C25 1.802(11)
O1 O30 1.41(4)
O10 O3 1.67(3)
O10 O5 1.69(3)
O2 O3 1.460(19)
O2 O30 1.64(4)
O3 O30 1.62(4)
O4 O50 1.35(3)
O4 O5 1.471(18)
O5 O50 1.46(3)
C1 C3 1.367(19)
C1 C2 1.371(19)
C2 C5 1.39(2)
C2 H2 0.93
C3 C4 1.36(2)
C3 H3 0.93
C4 C6 1.36(3)
C4 H4 0.93
C5 C6 1.34(2)
C5 H5 0.93
C6 H6 0.93
C7 C8 1.388(19)
C7 C12 1.409(18)
C8 C9 1.40(2)
C8 H8 0.93
C9 C10 1.41(2)
C9 H9 0.93
C10 C11 1.36(2)
C10 H10 0.93
C11 C12 1.35(2)
C11 H11 0.93
C12 H12 0.93
C13 C18 1.382(16)
C13 C14 1.382(17)
C14 C15 1.387(17)
C14 H14 0.93
C15 C16 1.384(19)
C15 H15 0.93
C16 C17 1.357(19)
C16 H16 0.93
C17 C18 1.381(18)
C17 H17 0.93
C18 H18 0.93
C19 C20 1.378(17)
C19 C24 1.385(17)
C20 C21 1.381(19)
C20 H20 0.93
C21 C22 1.35(2)
C21 H21 0.93
C22 C23 1.37(2)
C22 H22 0.93
C23 C24 1.38(2)
C23 H23 0.93
C24 H24 0.93
C25 H25A 0.97
C25 H25B 0.97
